data_7214813
loop_
_publ_author_name
'Kole, Goutam Kumar'
'Tan, Geok Kheng'
'Vittal, Jagadese J.'

_publ_section_title
;
 Solid state photodimerization of trans-2-(4-pyridyl)-4-vinylbenzoic acid
 via salt formation and isomerisation of cyclobutane compounds in solution
;
_journal_issue 21
_journal_name_full CrystEngComm
_journal_page_first 7438
_journal_paper_doi 10.1039/c2ce26086g
_journal_volume 14
_journal_year 2012
_chemical_formula_sum 'C16 H12 F3 N O4'
_chemical_formula_weight 339.27
_chemical_name_systematic
;
?
;
_space_group_IT_number 2
_symmetry_cell_setting triclinic
_symmetry_space_group_name_Hall '-P 1'
_symmetry_space_group_name_H-M 'P -1'
_atom_sites_solution_hydrogens geom
_atom_sites_solution_primary direct
_atom_sites_solution_secondary difmap
_audit_creation_method SHELXL-97
_cell_angle_alpha 77.860(2)
_cell_angle_beta 75.529(2)
_cell_angle_gamma 72.829(3)
_cell_formula_units_Z 2
_cell_length_a 7.2580(9)
_cell_length_b 8.4271(10)
_cell_length_c 12.6094(15)
_cell_measurement_reflns_used 993
_cell_measurement_temperature 100(2)
_cell_measurement_theta_max 27.47
_cell_measurement_theta_min 3.00
_cell_volume 705.67(15)
_computing_cell_refinement 'Bruker SMART'
_computing_data_collection 'Bruker SMART'
_computing_data_reduction 'Bruker SAINT'
_computing_molecular_graphics 'Bruker SHELXTL'
_computing_publication_material 'Bruker SHELXTL'
_computing_structure_refinement 'SHELXL-97 (Sheldrick, 1997)'
_computing_structure_solution 'SHELXS-97 (Sheldrick, 1990)'
_diffrn_ambient_temperature 100(2)
_diffrn_measured_fraction_theta_full 0.997
_diffrn_measured_fraction_theta_max 0.997
_diffrn_measurement_device_type 'CCD area detector'
_diffrn_measurement_method 'phi and omega scans'
_diffrn_radiation_monochromator graphite
_diffrn_radiation_source 'fine-focus sealed tube'
_diffrn_radiation_type MoK\a
_diffrn_radiation_wavelength 0.71073
_diffrn_reflns_av_R_equivalents 0.0299
_diffrn_reflns_av_sigmaI/netI 0.0339
_diffrn_reflns_limit_h_max 9
_diffrn_reflns_limit_h_min -9
_diffrn_reflns_limit_k_max 10
_diffrn_reflns_limit_k_min -10
_diffrn_reflns_limit_l_max 16
_diffrn_reflns_limit_l_min -16
_diffrn_reflns_number 9191
_diffrn_reflns_theta_full 27.49
_diffrn_reflns_theta_max 27.49
_diffrn_reflns_theta_min 2.56
_exptl_absorpt_coefficient_mu 0.140
_exptl_absorpt_correction_T_max 0.9806
_exptl_absorpt_correction_T_min 0.9331
_exptl_absorpt_correction_type multi-scan
_exptl_absorpt_process_details 'SADABS (Sheldrick, 2004)'
_exptl_crystal_colour COLOURLESS
_exptl_crystal_density_diffrn 1.597
_exptl_crystal_density_meas ?
_exptl_crystal_density_method 'not measured'
_exptl_crystal_description BLOCK
_exptl_crystal_F_000 348
_exptl_crystal_size_max 0.50
_exptl_crystal_size_mid 0.30
_exptl_crystal_size_min 0.14
_refine_diff_density_max 0.530
_refine_diff_density_min -0.220
_refine_diff_density_rms 0.067
_refine_ls_extinction_method none
_refine_ls_goodness_of_fit_ref 1.091
_refine_ls_hydrogen_treatment mixed
_refine_ls_matrix_type full
_refine_ls_number_parameters 225
_refine_ls_number_reflns 3233
_refine_ls_number_restraints 0
_refine_ls_restrained_S_all 1.091
_refine_ls_R_factor_all 0.0643
_refine_ls_R_factor_gt 0.0578
_refine_ls_shift/su_max 0.000
_refine_ls_shift/su_mean 0.000
_refine_ls_structure_factor_coef Fsqd
_refine_ls_weighting_details 'calc w=1/[\s^2^(Fo^2^)+(0.0587P)^2^+0.6288P] where P=(Fo^2^+2Fc^2^)/3'
_refine_ls_weighting_scheme calc
_refine_ls_wR_factor_gt 0.1395
_refine_ls_wR_factor_ref 0.1432
_reflns_number_gt 2895
_reflns_number_total 3233
_reflns_threshold_expression >2sigma(I)
_cod_data_source_file c2ce26086g.txt
_cod_data_source_block a446
_cod_depositor_comments
;
The following automatic conversions were performed:

'_symmetry_cell_setting' value 'Triclinic' changed to 'triclinic'
according to
/usr/data/users/saulius/automatic-downloads/retrospective/RSC/lib/dictionaries/cif_core.dic
dictionary named 'cif_core.dic' version 2.4.2 from
2011-04-26.

'_exptl_absorpt_correction_type' value 'Multi-scan'
changed to 'multi-scan' according to
/usr/data/users/saulius/automatic-downloads/retrospective/RSC/lib/dictionaries/cif_core.dic
dictionary named 'cif_core.dic' version 2.4.2 from 2011-04-26.

Automatic conversion script
Id: cif_fix_values 2281 2013-09-26 08:29:07Z andrius 

The following automatic conversions were performed:

'_exptl_crystal_density_meas' value 'Not Measured' was changed to '?'
- the value is perceived as not measured.

Automatic conversion script
Id: cif_fix_values 3008 2015-01-20 13:52:24Z robertas 
;
_cod_original_sg_symbol_H-M P-1
_cod_database_code 7214813

loop_
_symmetry_equiv_pos_as_xyz
'x, y, z'
'-x, -y, -z'

loop_
_atom_site_label
_atom_site_type_symbol
_atom_site_fract_x
_atom_site_fract_y
_atom_site_fract_z
_atom_site_U_iso_or_equiv
_atom_site_adp_type
_atom_site_occupancy
_atom_site_symmetry_multiplicity
_atom_site_calc_flag
_atom_site_refinement_flags
O1 O 0.4350(2) 0.8024(2) -0.44719(12) 0.0255(3) Uani 1 1 d .
H1O H 0.429(4) 0.851(4) -0.512(3) 0.044(8) Uiso 1 1 d .
O2 O 0.1818(2) 1.0206(2) -0.40140(12) 0.0299(4) Uani 1 1 d .
O3 O 0.2773(3) 0.7539(2) 0.31321(13) 0.0311(4) Uani 1 1 d .
O4 O 0.4212(2) 0.9366(2) 0.34571(12) 0.0293(4) Uani 1 1 d .
F1 F 0.3992(2) 1.08718(15) 0.13529(10) 0.0314(3) Uani 1 1 d .
F2 F 0.62181(18) 0.85359(17) 0.12764(10) 0.0302(3) Uani 1 1 d .
F3 F 0.33572(19) 0.87320(17) 0.09994(10) 0.0287(3) Uani 1 1 d .
N1 N -0.1038(3) 0.3473(2) 0.47767(15) 0.0249(4) Uani 1 1 d .
H1N H -0.144(5) 0.295(4) 0.542(3) 0.052(9) Uiso 1 1 d .
C1 C 0.2925(3) 0.8858(3) -0.37533(16) 0.0215(4) Uani 1 1 d .
C2 C 0.2726(3) 0.7970(2) -0.25919(16) 0.0198(4) Uani 1 1 d .
C3 C 0.3879(3) 0.6371(2) -0.22922(16) 0.0200(4) Uani 1 1 d .
H3 H 0.4904 0.5822 -0.2829 0.024 Uiso 1 1 calc R
C4 C 0.3527(3) 0.5581(2) -0.12064(16) 0.0201(4) Uani 1 1 d .
H4 H 0.4316 0.4488 -0.1006 0.024 Uiso 1 1 calc R
C5 C 0.2031(3) 0.6363(2) -0.04033(16) 0.0194(4) Uani 1 1 d .
C6 C 0.0878(3) 0.7976(3) -0.07174(17) 0.0223(4) Uani 1 1 d .
H6 H -0.0149 0.8530 -0.0183 0.027 Uiso 1 1 calc R
C7 C 0.1228(3) 0.8760(3) -0.17957(17) 0.0224(4) Uani 1 1 d .
H7 H 0.0439 0.9852 -0.1999 0.027 Uiso 1 1 calc R
C8 C 0.1669(3) 0.5455(2) 0.07238(16) 0.0199(4) Uani 1 1 d .
H8 H 0.2334 0.4297 0.0838 0.024 Uiso 1 1 calc R
C9 C 0.0487(3) 0.6115(3) 0.16008(17) 0.0209(4) Uani 1 1 d .
H9 H -0.0107 0.7288 0.1500 0.025 Uiso 1 1 calc R
C10 C -0.2077(3) 0.5047(3) 0.45057(17) 0.0245(4) Uani 1 1 d .
H10 H -0.3177 0.5551 0.5026 0.029 Uiso 1 1 calc R
C11 C -0.1566(3) 0.5939(3) 0.34843(17) 0.0220(4) Uani 1 1 d .
H11 H -0.2289 0.7065 0.3305 0.026 Uiso 1 1 calc R
C12 C 0.0029(3) 0.5184(2) 0.27042(16) 0.0185(4) Uani 1 1 d .
C13 C 0.1087(3) 0.3537(3) 0.30297(17) 0.0212(4) Uani 1 1 d .
H13 H 0.2189 0.2991 0.2529 0.025 Uiso 1 1 calc R
C14 C 0.0527(3) 0.2716(3) 0.40705(17) 0.0237(4) Uani 1 1 d .
H14 H 0.1252 0.1606 0.4291 0.028 Uiso 1 1 calc R
C15 C 0.3662(3) 0.8649(3) 0.28738(16) 0.0209(4) Uani 1 1 d .
C16 C 0.4283(3) 0.9214(2) 0.16103(16) 0.0204(4) Uani 1 1 d .

loop_
_atom_site_aniso_label
_atom_site_aniso_U_11
_atom_site_aniso_U_22
_atom_site_aniso_U_33
_atom_site_aniso_U_23
_atom_site_aniso_U_13
_atom_site_aniso_U_12
O1 0.0302(8) 0.0277(8) 0.0157(7) 0.0006(6) -0.0022(6) -0.0076(6)
O2 0.0360(9) 0.0270(8) 0.0196(7) 0.0045(6) -0.0067(6) -0.0021(7)
O3 0.0403(9) 0.0341(9) 0.0212(7) -0.0014(6) 0.0001(7) -0.0202(7)
O4 0.0394(9) 0.0323(9) 0.0187(7) -0.0006(6) -0.0055(6) -0.0156(7)
F1 0.0472(8) 0.0205(6) 0.0202(6) 0.0017(5) -0.0016(6) -0.0071(6)
F2 0.0227(6) 0.0375(8) 0.0230(6) -0.0010(5) 0.0014(5) -0.0038(5)
F3 0.0338(7) 0.0364(7) 0.0187(6) -0.0023(5) -0.0066(5) -0.0133(6)
N1 0.0306(10) 0.0298(10) 0.0163(8) 0.0018(7) -0.0033(7) -0.0159(8)
C1 0.0236(10) 0.0239(10) 0.0182(9) -0.0004(8) -0.0044(8) -0.0096(8)
C2 0.0212(9) 0.0214(10) 0.0177(9) 0.0004(7) -0.0050(7) -0.0082(8)
C3 0.0192(9) 0.0209(10) 0.0200(9) -0.0045(7) -0.0023(7) -0.0055(8)
C4 0.0214(10) 0.0163(9) 0.0218(10) 0.0000(7) -0.0067(8) -0.0037(7)
C5 0.0208(9) 0.0202(10) 0.0178(9) -0.0002(7) -0.0046(7) -0.0075(8)
C6 0.0215(10) 0.0222(10) 0.0205(10) -0.0026(8) -0.0021(8) -0.0035(8)
C7 0.0249(10) 0.0181(9) 0.0212(10) 0.0009(8) -0.0063(8) -0.0024(8)
C8 0.0210(10) 0.0174(9) 0.0202(9) 0.0022(7) -0.0062(8) -0.0051(7)
C9 0.0231(10) 0.0184(9) 0.0201(9) 0.0016(7) -0.0068(8) -0.0050(8)
C10 0.0229(10) 0.0332(11) 0.0191(10) -0.0062(8) -0.0012(8) -0.0107(9)
C11 0.0226(10) 0.0218(10) 0.0216(10) -0.0032(8) -0.0052(8) -0.0051(8)
C12 0.0193(9) 0.0202(9) 0.0183(9) -0.0014(7) -0.0063(7) -0.0072(7)
C13 0.0214(10) 0.0207(10) 0.0210(10) -0.0026(8) -0.0039(8) -0.0054(8)
C14 0.0296(11) 0.0215(10) 0.0213(10) 0.0017(8) -0.0087(8) -0.0088(8)
C15 0.0206(9) 0.0204(9) 0.0181(9) -0.0011(7) -0.0021(7) -0.0028(8)
C16 0.0204(9) 0.0187(9) 0.0197(10) -0.0026(7) -0.0012(7) -0.0040(7)

loop_
_atom_type_symbol
_atom_type_description
_atom_type_scat_dispersion_real
_atom_type_scat_dispersion_imag
_atom_type_scat_source
C C 0.0033 0.0016 'International Tables Vol C Tables 4.2.6.8 and 6.1.1.4'
H H 0.0000 0.0000 'International Tables Vol C Tables 4.2.6.8 and 6.1.1.4'
N N 0.0061 0.0033 'International Tables Vol C Tables 4.2.6.8 and 6.1.1.4'
O O 0.0106 0.0060 'International Tables Vol C Tables 4.2.6.8 and 6.1.1.4'
F F 0.0171 0.0103 'International Tables Vol C Tables 4.2.6.8 and 6.1.1.4'

loop_
_geom_angle_atom_site_label_1
_geom_angle_atom_site_label_2
_geom_angle_atom_site_label_3
_geom_angle
C10 N1 C14 121.71(18)
O2 C1 O1 123.48(18)
O2 C1 C2 122.21(19)
O1 C1 C2 114.25(18)
C3 C2 C7 119.51(18)
C3 C2 C1 123.04(18)
C7 C2 C1 117.33(18)
C4 C3 C2 119.76(18)
C3 C4 C5 121.13(18)
C4 C5 C6 118.51(18)
C4 C5 C8 119.13(18)
C6 C5 C8 122.32(18)
C7 C6 C5 120.36(19)
C6 C7 C2 120.73(18)
C9 C8 C5 125.50(18)
C8 C9 C12 125.34(19)
N1 C10 C11 120.6(2)
C10 C11 C12 119.87(19)
C11 C12 C13 117.52(18)
C11 C12 C9 119.25(18)
C13 C12 C9 123.21(18)
C14 C13 C12 120.01(19)
N1 C14 C13 120.30(19)
O3 C15 O4 130.66(19)
O3 C15 C16 115.66(18)
O4 C15 C16 113.63(17)
F3 C16 F1 107.47(16)
F3 C16 F2 106.74(16)
F1 C16 F2 106.90(16)
F3 C16 C15 113.49(16)
F1 C16 C15 112.43(16)
F2 C16 C15 109.46(16)

loop_
_geom_bond_atom_site_label_1
_geom_bond_atom_site_label_2
_geom_bond_distance
O1 C1 1.325(3)
O2 C1 1.217(3)
O3 C15 1.233(3)
O4 C15 1.241(3)
F1 C16 1.331(2)
F2 C16 1.344(2)
F3 C16 1.327(2)
N1 C10 1.339(3)
N1 C14 1.340(3)
C1 C2 1.491(3)
C2 C3 1.392(3)
C2 C7 1.393(3)
C3 C4 1.388(3)
C4 C5 1.395(3)
C5 C6 1.405(3)
C5 C8 1.466(3)
C6 C7 1.378(3)
C8 C9 1.331(3)
C9 C12 1.458(3)
C10 C11 1.371(3)
C11 C12 1.404(3)
C12 C13 1.405(3)
C13 C14 1.372(3)
C15 C16 1.555(3)

loop_
_geom_hbond_atom_site_label_D
_geom_hbond_atom_site_label_H
_geom_hbond_atom_site_label_A
_geom_hbond_distance_DH
_geom_hbond_distance_HA
_geom_hbond_distance_DA
_geom_hbond_angle_DHA
_geom_hbond_site_symmetry_A
N1 H1N O3 0.87(3) 1.86(3) 2.701(2) 163(3) 2_566
O1 H1O O4 0.84(3) 1.79(3) 2.633(2) 175(3) 1_554
